data_1557720
loop_
_publ_author_name
'Carrasco, Ana C.'
'Rodr\'iguez-Fanjul, Vanessa'
'Habtemariam, Abraha'
'Pizarro, Ana M.'

_publ_section_title
;
 Structurally Strained Half-Sandwich Iridium(III) Complexes As Highly
 Potent Anticancer Agents.
;
_journal_name_full 'Journal of medicinal chemistry'
_journal_paper_doi 10.1021/acs.jmedchem.9b02000
_journal_year 2020
_chemical_formula_sum 'C26 H26 F6 Ir N2 P'
_chemical_formula_weight 703.66
_chemical_name_common ACC_25_LT
_space_group_crystal_system monoclinic
_space_group_IT_number 14
_space_group_name_Hall '-P 2ybc'
_space_group_name_H-M_alt 'P 1 21/c 1'
_atom_sites_solution_hydrogens geom
_cell_angle_alpha 90
_cell_angle_beta 110.221(3)
_cell_angle_gamma 90
_cell_formula_units_Z 4
_cell_length_a 15.2558(9)
_cell_length_b 10.7013(7)
_cell_length_c 15.9682(10)
_cell_measurement_reflns_used 3751
_cell_measurement_temperature 150.(2)
_cell_measurement_theta_max 19.6665
_cell_measurement_theta_min 2.3761
_cell_volume 2446.2(3)
_computing_cell_refinement 'Bruker SAINT'
_computing_data_collection 'Bruker APEX2'
_computing_data_reduction 'Bruker SAINT'
_computing_molecular_graphics 'Bruker SHELXTL'
_computing_publication_material 'Bruker SHELXTL'
_computing_structure_refinement 'SHELXL-2014/7 (Sheldrick, 2014)'
_computing_structure_solution 'SHELXS-97 (Sheldrick 2008)'
_diffrn_ambient_temperature 150.(2)
_diffrn_detector_area_resol_mean 8.3333
_diffrn_measured_fraction_theta_full 0.997
_diffrn_measured_fraction_theta_max 0.997
_diffrn_measurement_device_type 'Bruker Kappa Apex II'
_diffrn_measurement_method '\f and \w scans'
_diffrn_radiation_type 'Mo K\a'
_diffrn_radiation_wavelength 0.71073
_diffrn_reflns_av_R_equivalents 0.1046
_diffrn_reflns_av_unetI/netI 0.0741
_diffrn_reflns_limit_h_max 18
_diffrn_reflns_limit_h_min -18
_diffrn_reflns_limit_k_max 12
_diffrn_reflns_limit_k_min -12
_diffrn_reflns_limit_l_max 19
_diffrn_reflns_limit_l_min -19
_diffrn_reflns_number 37604
_diffrn_reflns_theta_full 25.35
_diffrn_reflns_theta_max 25.35
_diffrn_reflns_theta_min 1.42
_exptl_absorpt_coefficient_mu 5.588
_exptl_absorpt_correction_T_max 0.85
_exptl_absorpt_correction_T_min 0.64
_exptl_absorpt_correction_type multi-scan
_exptl_absorpt_process_details sadabs
_exptl_crystal_colour 'clear yellow'
_exptl_crystal_density_diffrn 1.911
_exptl_crystal_density_method 'not measured'
_exptl_crystal_description prismatic
_exptl_crystal_F_000 1368
_exptl_crystal_size_max 0.145
_exptl_crystal_size_mid 0.056
_exptl_crystal_size_min 0.030
_refine_diff_density_max 1.237
_refine_diff_density_min -1.999
_refine_ls_extinction_method none
_refine_ls_goodness_of_fit_ref 1.020
_refine_ls_hydrogen_treatment constr
_refine_ls_matrix_type full
_refine_ls_number_parameters 330
_refine_ls_number_reflns 4468
_refine_ls_number_restraints 0
_refine_ls_restrained_S_all 1.020
_refine_ls_R_factor_all 0.0736
_refine_ls_R_factor_gt 0.0416
_refine_ls_shift/su_max 0.001
_refine_ls_shift/su_mean 0.000
_refine_ls_structure_factor_coef Fsqd
_refine_ls_weighting_details 'w=1/[\s^2^(Fo^2^)+(0.0355P)^2^+5.6089P] where P=(Fo^2^+2Fc^2^)/3'
_refine_ls_weighting_scheme calc
_refine_ls_wR_factor_gt 0.0759
_refine_ls_wR_factor_ref 0.0874
_reflns_number_gt 3271
_reflns_number_total 4468
_reflns_threshold_expression 'I > 2\s(I)'
_cod_data_source_file jm9b02000_si_002.cif
_cod_data_source_block 02159AnaMPizarro
_cod_database_code 1557720

loop_
_space_group_symop_operation_xyz
'x, y, z'
'-x, y+1/2, -z+1/2'
'-x, -y, -z'
'x, -y-1/2, z-1/2'

loop_
_atom_site_type_symbol
_atom_site_label
_atom_site_fract_x
_atom_site_fract_y
_atom_site_fract_z
_atom_site_U_iso_or_equiv
_atom_site_adp_type
_atom_site_calc_flag
_atom_site_refinement_flags_adp
_atom_site_refinement_flags_occupancy
_atom_site_refinement_flags_posn
_atom_site_occupancy
_atom_site_disorder_assembly
_atom_site_disorder_group
C C1 0.8712(5) 0.1734(8) 0.5937(5) 0.0223(18) Uani d . . . 1.0 . .
C C2 0.8623(5) 0.2847(8) 0.5405(5) 0.0259(19) Uani d . . . 1.0 . .
C C3 0.7748(5) 0.2752(7) 0.4698(4) 0.0208(17) Uani d . . . 1.0 . .
C C4 0.7312(5) 0.1635(8) 0.4776(5) 0.027(2) Uani d . . . 1.0 . .
C C5 0.7931(5) 0.0913(8) 0.5531(5) 0.026(2) Uani d . . . 1.0 . .
C C6 0.9416(5) 0.1550(8) 0.6865(5) 0.028(2) Uani d . . . 1.0 . .
H H6A 0.9368 0.0684 0.7064 0.033 Uiso calc U . R 1.0 . .
H H6B 1.0054 0.1666 0.6849 0.033 Uiso calc U . R 1.0 . .
C C7 0.9263(5) 0.2449(8) 0.7524(5) 0.0267(19) Uani d . . . 1.0 . .
C C8 0.9936(5) 0.2684(8) 0.8353(5) 0.032(2) Uani d . . . 1.0 . .
H H8 1.0529 0.229 0.8511 0.039 Uiso calc U . R 1.0 . .
C C9 0.9755(5) 0.3480(9) 0.8949(5) 0.032(2) Uani d . . . 1.0 . .
H H9 1.021 0.3621 0.9521 0.039 Uiso calc U . R 1.0 . .
C C10 0.8909(5) 0.4064(8) 0.8703(5) 0.030(2) Uani d . . . 1.0 . .
H H10 0.877 0.4618 0.9105 0.036 Uiso calc U . R 1.0 . .
C C11 0.8258(5) 0.3846(8) 0.7872(5) 0.0248(19) Uani d . . . 1.0 . .
H H11 0.768 0.4282 0.77 0.03 Uiso calc U . R 1.0 . .
C C12 0.9338(5) 0.3870(8) 0.5565(6) 0.033(2) Uani d . . . 1.0 . .
H H12A 0.9681 0.395 0.6206 0.05 Uiso calc U . R 1.0 . .
H H12B 0.9024 0.4661 0.5333 0.05 Uiso calc U . R 1.0 . .
H H12C 0.9776 0.3666 0.5257 0.05 Uiso calc U . R 1.0 . .
C C13 0.7372(6) 0.3679(9) 0.3958(5) 0.039(2) Uani d . . . 1.0 . .
H H13A 0.7562 0.3437 0.3453 0.059 Uiso calc U . R 1.0 . .
H H13B 0.762 0.451 0.4168 0.059 Uiso calc U . R 1.0 . .
H H13C 0.6689 0.3695 0.3766 0.059 Uiso calc U . R 1.0 . .
C C14 0.6415(5) 0.1113(9) 0.4119(5) 0.042(3) Uani d . . . 1.0 . .
H H14A 0.6041 0.1796 0.3761 0.063 Uiso calc U . R 1.0 . .
H H14B 0.606 0.0694 0.4445 0.063 Uiso calc U . R 1.0 . .
H H14C 0.6564 0.0511 0.3725 0.063 Uiso calc U . R 1.0 . .
C C15 0.7788(6) -0.0394(8) 0.5769(6) 0.035(2) Uani d . . . 1.0 . .
H H15A 0.8049 -0.0971 0.544 0.052 Uiso calc U . R 1.0 . .
H H15B 0.7118 -0.0556 0.5613 0.052 Uiso calc U . R 1.0 . .
H H15C 0.8102 -0.0518 0.6412 0.052 Uiso calc U . R 1.0 . .
C C16 0.6302(5) 0.0975(9) 0.6701(5) 0.028(2) Uani d . . . 1.0 . .
H H16 0.6748 0.0337 0.6738 0.033 Uiso calc U . R 1.0 A 1
C C17 0.5531(5) 0.0695(9) 0.6930(5) 0.031(2) Uani d . . . 1.0 . .
H H17 0.5437 -0.0132 0.7098 0.038 Uiso calc U . R 1.0 . .
C C18 0.4896(5) 0.1626(9) 0.6914(5) 0.031(2) Uani d . . . 1.0 . .
H H18 0.4373 0.1444 0.7086 0.038 Uiso calc U . R 1.0 . .
C C19 0.5020(5) 0.2796(9) 0.6654(5) 0.029(2) Uani d . . . 1.0 . .
H H19 0.4581 0.3432 0.6639 0.035 Uiso calc U . R 1.0 . .
C C20 0.5795(5) 0.3071(8) 0.6406(4) 0.0216(18) Uani d . . . 1.0 . .
C C21 0.6006(5) 0.4314(8) 0.6145(5) 0.0212(18) Uani d . . . 1.0 . .
C C22 0.5476(5) 0.5380(9) 0.6097(5) 0.031(2) Uani d . . . 1.0 . .
H H22 0.4938 0.5348 0.6267 0.038 Uiso calc U . R 1.0 . .
C C23 0.5731(6) 0.6488(9) 0.5803(5) 0.036(2) Uani d . . . 1.0 . .
H H23 0.5373 0.7225 0.5768 0.044 Uiso calc U . R 1.0 . .
C C24 0.6512(6) 0.6504(9) 0.5562(5) 0.036(2) Uani d . . . 1.0 . .
H H24 0.6689 0.7255 0.5345 0.043 Uiso calc U . R 1.0 . .
C C25 0.7033(5) 0.5454(8) 0.5630(5) 0.027(2) Uani d . . . 1.0 . .
H H25 0.7585 0.5495 0.5483 0.033 Uiso calc U . R 1.0 B 1
C C27A 0.6786(4) 0.4341(7) 0.5905(4) 0.021(2) Uani d . P . 0.38(6) C 1
C C27B 0.6446(4) 0.2150(8) 0.6420(4) 0.025(2) Uani d . P . 0.62(6) C 2
F F1 0.8843(3) 0.7065(5) 0.8974(3) 0.0508(15) Uani d . . . 1.0 . .
F F2 0.8171(4) 0.7131(6) 0.7500(3) 0.0619(17) Uani d . . . 1.0 . .
F F3 0.7383(3) 0.6335(5) 0.8328(4) 0.0627(17) Uani d . . . 1.0 . .
F F4 0.7604(5) 0.8107(7) 0.9100(5) 0.095(2) Uani d . . . 1.0 . .
F F5 0.6938(3) 0.8174(6) 0.7610(5) 0.078(2) Uani d . . . 1.0 . .
F F6 0.8387(3) 0.8914(5) 0.8255(4) 0.0551(15) Uani d . . . 1.0 . .
Ir Ir1 0.75209(2) 0.26857(3) 0.59913(2) 0.01837(10) Uani d . . . 1.0 . .
N N1 0.8413(4) 0.3044(6) 0.7300(4) 0.0235(15) Uani d . . . 1.0 . .
N N2A 0.6446(4) 0.2150(8) 0.6420(4) 0.025(2) Uani d . P . 0.38(6) C 1
N N2B 0.6786(4) 0.4341(7) 0.5905(4) 0.021(2) Uani d . P . 0.62(6) C 2
P P1 0.78834(14) 0.7636(2) 0.83033(15) 0.0328(5) Uani d . . . 1.0 . .

loop_
_atom_site_aniso_label
_atom_site_aniso_U_11
_atom_site_aniso_U_22
_atom_site_aniso_U_33
_atom_site_aniso_U_12
_atom_site_aniso_U_13
_atom_site_aniso_U_23
C1 0.022(4) 0.019(5) 0.029(4) 0.002(3) 0.013(3) 0.000(3)
C2 0.026(4) 0.023(6) 0.034(4) 0.004(4) 0.016(3) 0.001(4)
C3 0.025(4) 0.015(5) 0.024(4) 0.003(3) 0.009(3) -0.001(3)
C4 0.018(4) 0.031(6) 0.029(4) 0.007(4) 0.003(3) 0.000(4)
C5 0.020(4) 0.033(6) 0.030(4) 0.000(4) 0.012(4) -0.009(4)
C6 0.017(4) 0.026(6) 0.036(5) 0.010(3) 0.004(4) 0.007(4)
C7 0.019(4) 0.032(6) 0.030(4) -0.005(4) 0.009(3) -0.004(4)
C8 0.025(4) 0.031(6) 0.035(4) 0.000(4) 0.003(3) -0.001(4)
C9 0.027(5) 0.040(7) 0.022(4) -0.009(4) -0.002(4) 0.003(4)
C10 0.031(5) 0.036(6) 0.023(4) -0.005(4) 0.010(4) -0.001(4)
C11 0.025(4) 0.025(6) 0.023(4) -0.005(4) 0.007(4) -0.002(3)
C12 0.028(5) 0.015(6) 0.059(6) -0.004(4) 0.019(4) 0.000(4)
C13 0.056(6) 0.037(6) 0.026(4) 0.014(5) 0.016(4) 0.008(4)
C14 0.030(5) 0.052(8) 0.035(5) 0.000(4) 0.001(4) -0.020(4)
C15 0.042(5) 0.009(6) 0.059(6) -0.001(4) 0.025(5) -0.004(4)
C16 0.018(4) 0.039(7) 0.025(4) -0.008(4) 0.005(4) -0.004(4)
C17 0.030(5) 0.033(6) 0.028(5) -0.010(4) 0.007(4) 0.001(4)
C18 0.016(4) 0.054(8) 0.026(4) -0.004(4) 0.008(3) 0.000(4)
C19 0.017(4) 0.043(7) 0.025(4) 0.005(4) 0.005(3) 0.001(4)
C20 0.014(4) 0.027(6) 0.020(4) 0.000(3) 0.001(3) -0.002(3)
C21 0.017(4) 0.023(6) 0.017(4) 0.004(3) -0.002(3) -0.004(3)
C22 0.028(5) 0.036(7) 0.031(5) 0.013(4) 0.011(4) -0.003(4)
C23 0.047(6) 0.016(6) 0.040(5) 0.015(4) 0.006(4) -0.005(4)
C24 0.047(6) 0.020(6) 0.033(5) 0.006(4) 0.005(4) -0.003(4)
C25 0.027(4) 0.027(6) 0.026(4) -0.006(4) 0.007(4) -0.002(4)
C27A 0.021(4) 0.021(5) 0.016(4) 0.002(3) 0.000(3) -0.005(3)
C27B 0.022(4) 0.029(6) 0.024(4) 0.002(3) 0.007(3) 0.004(3)
F1 0.039(3) 0.048(4) 0.051(3) -0.004(3) -0.004(2) 0.007(3)
F2 0.067(4) 0.075(5) 0.045(3) 0.017(3) 0.021(3) -0.003(3)
F3 0.035(3) 0.028(4) 0.124(5) -0.002(2) 0.026(3) 0.010(3)
F4 0.158(7) 0.057(5) 0.116(6) 0.001(5) 0.108(6) -0.013(4)
F5 0.028(3) 0.057(5) 0.132(6) 0.011(3) 0.006(3) 0.023(4)
F6 0.041(3) 0.045(4) 0.076(4) -0.009(3) 0.016(3) 0.005(3)
Ir1 0.01500(14) 0.0173(2) 0.02179(15) 0.00038(14) 0.00502(10) -0.00016(14)
N1 0.024(3) 0.024(5) 0.025(3) -0.002(3) 0.012(3) 0.001(3)
N2A 0.022(4) 0.029(6) 0.024(4) 0.002(3) 0.007(3) 0.004(3)
N2B 0.021(4) 0.021(5) 0.016(4) 0.002(3) 0.000(3) -0.005(3)
P1 0.0250(10) 0.0264(16) 0.0486(13) 0.0002(10) 0.0146(10) 0.0002(11)

loop_
_atom_type_symbol
_atom_type_description
_atom_type_scat_dispersion_real
_atom_type_scat_dispersion_imag
_atom_type_scat_source
C C 0.0033 0.0016 'International Tables Vol C Tables 4.2.6.8 and 6.1.1.4'
H H 0.0000 0.0000 'International Tables Vol C Tables 4.2.6.8 and 6.1.1.4'
N N 0.0061 0.0033 'International Tables Vol C Tables 4.2.6.8 and 6.1.1.4'
F F 0.0171 0.0103 'International Tables Vol C Tables 4.2.6.8 and 6.1.1.4'
P P 0.1023 0.0942 'International Tables Vol C Tables 4.2.6.8 and 6.1.1.4'
Ir Ir -1.4442 7.9887 'International Tables Vol C Tables 4.2.6.8 and 6.1.1.4'

loop_
_geom_angle_atom_site_label_1
_geom_angle_atom_site_label_2
_geom_angle_atom_site_label_3
_geom_angle_site_symmetry_1
_geom_angle_site_symmetry_3
_geom_angle
_geom_angle_publ_flag
C5 C1 C2 . . 110.1(7) ?
C5 C1 C6 . . 123.9(7) ?
C2 C1 C6 . . 125.1(7) ?
C5 C1 Ir1 . . 73.9(4) ?
C2 C1 Ir1 . . 73.6(4) ?
C6 C1 Ir1 . . 110.6(5) ?
C3 C2 C1 . . 106.2(7) ?
C3 C2 C12 . . 127.8(7) ?
C1 C2 C12 . . 125.9(7) ?
C3 C2 Ir1 . . 71.7(4) ?
C1 C2 Ir1 . . 67.3(4) ?
C12 C2 Ir1 . . 127.1(6) ?
C4 C3 C2 . . 109.7(7) ?
C4 C3 C13 . . 125.0(7) ?
C2 C3 C13 . . 125.2(8) ?
C4 C3 Ir1 . . 69.8(4) ?
C2 C3 Ir1 . . 70.6(4) ?
C13 C3 Ir1 . . 128.2(5) ?
C3 C4 C5 . . 109.5(6) ?
C3 C4 C14 . . 126.8(7) ?
C5 C4 C14 . . 123.1(8) ?
C3 C4 Ir1 . . 73.0(4) ?
C5 C4 Ir1 . . 71.6(4) ?
C14 C4 Ir1 . . 129.0(5) ?
C1 C5 C4 . . 104.3(7) ?
C1 C5 C15 . . 129.0(7) ?
C4 C5 C15 . . 126.6(7) ?
C1 C5 Ir1 . . 67.1(4) ?
C4 C5 Ir1 . . 69.2(5) ?
C15 C5 Ir1 . . 130.0(5) ?
C7 C6 C1 . . 111.9(6) ?
C7 C6 H6A . . 109.2 ?
C1 C6 H6A . . 109.2 ?
C7 C6 H6B . . 109.2 ?
C1 C6 H6B . . 109.2 ?
H6A C6 H6B . . 107.9 ?
N1 C7 C8 . . 118.8(7) ?
N1 C7 C6 . . 118.3(6) ?
C8 C7 C6 . . 122.8(7) ?
C9 C8 C7 . . 120.9(7) ?
C9 C8 H8 . . 119.6 ?
C7 C8 H8 . . 119.6 ?
C10 C9 C8 . . 118.8(7) ?
C10 C9 H9 . . 120.6 ?
C8 C9 H9 . . 120.6 ?
C9 C10 C11 . . 119.7(8) ?
C9 C10 H10 . . 120.1 ?
C11 C10 H10 . . 120.1 ?
N1 C11 C10 . . 122.0(7) ?
N1 C11 H11 . . 119.0 ?
C10 C11 H11 . . 119.0 ?
C2 C12 H12A . . 109.5 ?
C2 C12 H12B . . 109.5 ?
H12A C12 H12B . . 109.5 ?
C2 C12 H12C . . 109.5 ?
H12A C12 H12C . . 109.5 ?
H12B C12 H12C . . 109.5 ?
C3 C13 H13A . . 109.5 ?
C3 C13 H13B . . 109.5 ?
H13A C13 H13B . . 109.5 ?
C3 C13 H13C . . 109.5 ?
H13A C13 H13C . . 109.5 ?
H13B C13 H13C . . 109.5 ?
C4 C14 H14A . . 109.5 ?
C4 C14 H14B . . 109.5 ?
H14A C14 H14B . . 109.5 ?
C4 C14 H14C . . 109.5 ?
H14A C14 H14C . . 109.5 ?
H14B C14 H14C . . 109.5 ?
C5 C15 H15A . . 109.5 ?
C5 C15 H15B . . 109.5 ?
H15A C15 H15B . . 109.5 ?
C5 C15 H15C . . 109.5 ?
H15A C15 H15C . . 109.5 ?
H15B C15 H15C . . 109.5 ?
N2A C16 C17 . . 122.0(8) ?
C27B C16 C17 . . 122.0(8) ?
N2A C16 H16 . . 119.0 ?
C17 C16 H16 . . 119.0 ?
C16 C17 C18 . . 119.6(9) ?
C16 C17 H17 . . 120.2 ?
C18 C17 H17 . . 120.2 ?
C19 C18 C17 . . 120.0(7) ?
C19 C18 H18 . . 120.0 ?
C17 C18 H18 . . 120.0 ?
C18 C19 C20 . . 120.2(7) ?
C18 C19 H19 . . 119.9 ?
C20 C19 H19 . . 119.9 ?
N2A C20 C19 . . 120.8(8) ?
C27B C20 C19 . . 120.8(8) ?
N2A C20 C21 . . 114.9(6) ?
C27B C20 C21 . . 114.9(6) ?
C19 C20 C21 . . 124.2(7) ?
N2B C21 C22 . . 120.9(8) ?
C27A C21 C22 . . 120.9(8) ?
N2B C21 C20 . . 113.4(7) ?
C27A C21 C20 . . 113.4(7) ?
C22 C21 C20 . . 125.7(7) ?
C23 C22 C21 . . 119.9(8) ?
C23 C22 H22 . . 120.0 ?
C21 C22 H22 . . 120.0 ?
C24 C23 C22 . . 118.7(8) ?
C24 C23 H23 . . 120.7 ?
C22 C23 H23 . . 120.7 ?
C25 C24 C23 . . 120.5(9) ?
C25 C24 H24 . . 119.7 ?
C23 C24 H24 . . 119.7 ?
C24 C25 N2B . . 121.9(8) ?
C24 C25 C27A . . 121.9(8) ?
C24 C25 H25 . . 119.1 ?
C27A C25 H25 . . 119.1 ?
C25 C27A C21 . . 118.1(7) ?
C25 C27A Ir1 . . 124.3(5) ?
C21 C27A Ir1 . . 117.7(5) ?
C16 C27B C20 . . 117.3(7) ?
C16 C27B Ir1 . . 126.5(6) ?
C20 C27B Ir1 . . 116.2(6) ?
C27B Ir1 N2B . . 77.7(3) ?
N2A Ir1 C27A . . 77.7(3) ?
N2A Ir1 N1 . . 92.1(2) ?
C27B Ir1 N1 . . 92.1(2) ?
N2B Ir1 N1 . . 93.4(2) ?
C27A Ir1 N1 . . 93.4(2) ?
N2A Ir1 C1 . . 132.3(3) ?
C27B Ir1 C1 . . 132.3(3) ?
N2B Ir1 C1 . . 149.5(3) ?
C27A Ir1 C1 . . 149.5(3) ?
N1 Ir1 C1 . . 81.8(3) ?
N2A Ir1 C4 . . 105.3(3) ?
C27B Ir1 C4 . . 105.3(3) ?
N2B Ir1 C4 . . 118.3(3) ?
C27A Ir1 C4 . . 118.3(3) ?
N1 Ir1 C4 . . 146.1(3) ?
C1 Ir1 C4 . . 64.9(3) ?
N2A Ir1 C2 . . 167.5(3) ?
C27B Ir1 C2 . . 167.5(3) ?
N2B Ir1 C2 . . 112.3(3) ?
C27A Ir1 C2 . . 112.3(3) ?
N1 Ir1 C2 . . 94.7(2) ?
C1 Ir1 C2 . . 39.1(3) ?
C4 Ir1 C2 . . 63.7(3) ?
N2A Ir1 C5 . . 102.8(3) ?
C27B Ir1 C5 . . 102.8(3) ?
N2B Ir1 C5 . . 157.3(3) ?
C27A Ir1 C5 . . 157.3(3) ?
N1 Ir1 C5 . . 109.2(3) ?
C1 Ir1 C5 . . 39.0(3) ?
C4 Ir1 C5 . . 39.3(3) ?
C2 Ir1 C5 . . 65.0(3) ?
N2A Ir1 C3 . . 135.9(3) ?
C27B Ir1 C3 . . 135.9(3) ?
N2B Ir1 C3 . . 99.5(3) ?
C27A Ir1 C3 . . 99.5(3) ?
N1 Ir1 C3 . . 131.9(2) ?
C1 Ir1 C3 . . 64.1(3) ?
C4 Ir1 C3 . . 37.1(3) ?
C2 Ir1 C3 . . 37.7(3) ?
C5 Ir1 C3 . . 64.0(3) ?
C11 N1 C7 . . 119.6(6) ?
C11 N1 Ir1 . . 126.4(5) ?
C7 N1 Ir1 . . 113.7(5) ?
C16 N2A C20 . . 117.3(7) ?
C16 N2A Ir1 . . 126.5(6) ?
C20 N2A Ir1 . . 116.2(6) ?
C25 N2B C21 . . 118.1(7) ?
C25 N2B Ir1 . . 124.3(5) ?
C21 N2B Ir1 . . 117.7(5) ?
F4 P1 F6 . . 92.0(4) ?
F4 P1 F2 . . 178.9(4) ?
F6 P1 F2 . . 88.9(3) ?
F4 P1 F5 . . 90.7(4) ?
F6 P1 F5 . . 89.6(3) ?
F2 P1 F5 . . 89.9(3) ?
F4 P1 F3 . . 89.6(4) ?
F6 P1 F3 . . 178.4(3) ?
F2 P1 F3 . . 89.5(3) ?
F5 P1 F3 . . 90.4(3) ?
F4 P1 F1 . . 91.2(4) ?
F6 P1 F1 . . 90.9(3) ?
F2 P1 F1 . . 88.1(3) ?
F5 P1 F1 . . 177.9(4) ?
F3 P1 F1 . . 89.1(3) ?

loop_
_geom_bond_atom_site_label_1
_geom_bond_atom_site_label_2
_geom_bond_site_symmetry_2
_geom_bond_distance
_geom_bond_publ_flag
C1 C5 . 1.442(11) ?
C1 C2 . 1.443(11) ?
C1 C6 . 1.512(10) ?
C1 Ir1 . 2.111(7) ?
C2 C3 . 1.424(10) ?
C2 C12 . 1.504(11) ?
C2 Ir1 . 2.195(7) ?
C3 C4 . 1.394(11) ?
C3 C13 . 1.497(10) ?
C3 Ir1 . 2.210(7) ?
C4 C5 . 1.468(11) ?
C4 C14 . 1.513(10) ?
C4 Ir1 . 2.169(8) ?
C5 C15 . 1.485(11) ?
C5 Ir1 . 2.202(8) ?
C6 C7 . 1.501(11) ?
C6 H6A . 0.99 ?
C6 H6B . 0.99 ?
C7 N1 . 1.377(9) ?
C7 C8 . 1.390(10) ?
C8 C9 . 1.373(11) ?
C8 H8 . 0.95 ?
C9 C10 . 1.364(11) ?
C9 H9 . 0.95 ?
C10 C11 . 1.375(10) ?
C10 H10 . 0.95 ?
C11 N1 . 1.333(9) ?
C11 H11 . 0.95 ?
C12 H12A . 0.98 ?
C12 H12B . 0.98 ?
C12 H12C . 0.98 ?
C13 H13A . 0.98 ?
C13 H13B . 0.98 ?
C13 H13C . 0.98 ?
C14 H14A . 0.98 ?
C14 H14B . 0.98 ?
C14 H14C . 0.98 ?
C15 H15A . 0.98 ?
C15 H15B . 0.98 ?
C15 H15C . 0.98 ?
C16 N2A . 1.378(11) ?
C16 C27B . 1.378(11) ?
C16 C17 . 1.380(10) ?
C16 H16 . 0.95 ?
C17 C18 . 1.384(12) ?
C17 H17 . 0.95 ?
C18 C19 . 1.353(12) ?
C18 H18 . 0.95 ?
C19 C20 . 1.401(10) ?
C19 H19 . 0.95 ?
C20 N2A . 1.395(10) ?
C20 C27B . 1.395(10) ?
C20 C21 . 1.462(11) ?
C21 N2B . 1.372(9) ?
C21 C27A . 1.372(9) ?
C21 C22 . 1.384(11) ?
C22 C23 . 1.381(12) ?
C22 H22 . 0.95 ?
C23 C24 . 1.373(11) ?
C23 H23 . 0.95 ?
C24 C25 . 1.359(11) ?
C24 H24 . 0.95 ?
C25 N2B . 1.366(10) ?
C25 C27A . 1.366(10) ?
C25 H25 . 0.95 ?
C27A Ir1 . 2.075(7) ?
C27B Ir1 . 2.064(7) ?
F1 P1 . 1.606(5) ?
F2 P1 . 1.588(5) ?
F3 P1 . 1.595(6) ?
F4 P1 . 1.558(6) ?
F5 P1 . 1.592(6) ?
F6 P1 . 1.583(6) ?
Ir1 N2A . 2.064(7) ?
Ir1 N2B . 2.075(7) ?
Ir1 N1 . 2.097(6) ?

loop_
_geom_hbond_atom_site_label_D
_geom_hbond_atom_site_label_H
_geom_hbond_atom_site_label_A
_geom_hbond_site_symmetry_A
_geom_hbond_distance_DH
_geom_hbond_distance_HA
_geom_hbond_distance_DA
_geom_hbond_angle_DHA
_geom_hbond_publ_flag
C11 H11 F3 . 0.95 2.52 3.175(10) 126.1 ?
C10 H10 F1 . 0.95 2.63 3.247(10) 122.9 ?
C6 H6B F2 2_746 0.99 2.59 3.520(9) 156.0 ?
C6 H6B F1 2_746 0.99 2.51 3.409(9) 151.6 ?

loop_
_geom_torsion_atom_site_label_1
_geom_torsion_atom_site_label_2
_geom_torsion_atom_site_label_3
_geom_torsion_atom_site_label_4
_geom_torsion_site_symmetry_1
_geom_torsion_site_symmetry_2
_geom_torsion_site_symmetry_3
_geom_torsion_site_symmetry_4
_geom_torsion
_geom_torsion_publ_flag
C5 C1 C2 C3 . . . . 3.9(8) ?
C6 C1 C2 C3 . . . . -165.5(7) ?
Ir1 C1 C2 C3 . . . . -61.5(5) ?
C5 C1 C2 C12 . . . . -174.3(7) ?
C6 C1 C2 C12 . . . . 16.3(12) ?
Ir1 C1 C2 C12 . . . . 120.3(8) ?
C5 C1 C2 Ir1 . . . . 65.5(5) ?
C6 C1 C2 Ir1 . . . . -104.0(7) ?
C1 C2 C3 C4 . . . . -0.4(8) ?
C12 C2 C3 C4 . . . . 177.7(7) ?
Ir1 C2 C3 C4 . . . . -59.1(5) ?
C1 C2 C3 C13 . . . . -177.6(7) ?
C12 C2 C3 C13 . . . . 0.5(12) ?
Ir1 C2 C3 C13 . . . . 123.7(7) ?
C1 C2 C3 Ir1 . . . . 58.7(5) ?
C12 C2 C3 Ir1 . . . . -123.2(8) ?
C2 C3 C4 C5 . . . . -3.2(8) ?
C13 C3 C4 C5 . . . . 174.1(7) ?
Ir1 C3 C4 C5 . . . . -62.7(5) ?
C2 C3 C4 C14 . . . . -174.0(7) ?
C13 C3 C4 C14 . . . . 3.2(12) ?
Ir1 C3 C4 C14 . . . . 126.4(8) ?
C2 C3 C4 Ir1 . . . . 59.6(5) ?
C13 C3 C4 Ir1 . . . . -123.2(7) ?
C2 C1 C5 C4 . . . . -5.6(8) ?
C6 C1 C5 C4 . . . . 164.0(7) ?
Ir1 C1 C5 C4 . . . . 59.6(5) ?
C2 C1 C5 C15 . . . . 171.0(7) ?
C6 C1 C5 C15 . . . . -19.4(12) ?
Ir1 C1 C5 C15 . . . . -123.7(8) ?
C2 C1 C5 Ir1 . . . . -65.3(5) ?
C6 C1 C5 Ir1 . . . . 104.3(7) ?
C3 C4 C5 C1 . . . . 5.4(8) ?
C14 C4 C5 C1 . . . . 176.6(7) ?
Ir1 C4 C5 C1 . . . . -58.3(5) ?
C3 C4 C5 C15 . . . . -171.4(7) ?
C14 C4 C5 C15 . . . . -0.1(12) ?
Ir1 C4 C5 C15 . . . . 125.0(7) ?
C3 C4 C5 Ir1 . . . . 63.6(5) ?
C14 C4 C5 Ir1 . . . . -125.1(7) ?
C5 C1 C6 C7 . . . . -104.5(9) ?
C2 C1 C6 C7 . . . . 63.6(9) ?
Ir1 C1 C6 C7 . . . . -20.5(8) ?
C1 C6 C7 N1 . . . . 17.7(10) ?
C1 C6 C7 C8 . . . . -163.6(7) ?
N1 C7 C8 C9 . . . . 1.0(12) ?
C6 C7 C8 C9 . . . . -177.6(8) ?
C7 C8 C9 C10 . . . . -1.7(13) ?
C8 C9 C10 C11 . . . . 0.1(12) ?
C9 C10 C11 N1 . . . . 2.3(12) ?
N2A C16 C17 C18 . . . . -2.6(11) ?
C27B C16 C17 C18 . . . . -2.6(11) ?
C16 C17 C18 C19 . . . . 1.6(11) ?
C17 C18 C19 C20 . . . . -0.5(11) ?
C18 C19 C20 N2A . . . . 0.3(11) ?
C18 C19 C20 C27B . . . . 0.3(11) ?
C18 C19 C20 C21 . . . . -177.8(7) ?
C27B C20 C21 N2B . . . . 3.7(9) ?
C19 C20 C21 N2B . . . . -178.1(6) ?
N2A C20 C21 C27A . . . . 3.7(9) ?
C19 C20 C21 C27A . . . . -178.1(6) ?
N2A C20 C21 C22 . . . . -178.8(7) ?
C27B C20 C21 C22 . . . . -178.8(7) ?
C19 C20 C21 C22 . . . . -0.6(11) ?
N2B C21 C22 C23 . . . . 0.2(11) ?
C27A C21 C22 C23 . . . . 0.2(11) ?
C20 C21 C22 C23 . . . . -177.2(7) ?
C21 C22 C23 C24 . . . . 0.0(12) ?
C22 C23 C24 C25 . . . . -1.4(12) ?
C23 C24 C25 N2B . . . . 2.6(12) ?
C23 C24 C25 C27A . . . . 2.6(12) ?
C24 C25 C27A C21 . . . . -2.3(11) ?
C24 C25 C27A Ir1 . . . . 178.1(6) ?
C22 C21 C27A C25 . . . . 0.9(10) ?
C20 C21 C27A C25 . . . . 178.6(6) ?
C22 C21 C27A Ir1 . . . . -179.5(5) ?
C20 C21 C27A Ir1 . . . . -1.8(8) ?
C17 C16 C27B C20 . . . . 2.3(11) ?
C17 C16 C27B Ir1 . . . . -176.5(5) ?
C19 C20 C27B C16 . . . . -1.2(10) ?
C21 C20 C27B C16 . . . . 177.1(6) ?
C19 C20 C27B Ir1 . . . . 177.8(5) ?
C21 C20 C27B Ir1 . . . . -4.0(8) ?
C10 C11 N1 C7 . . . . -3.0(11) ?
C10 C11 N1 Ir1 . . . . -176.6(6) ?
C8 C7 N1 C11 . . . . 1.3(11) ?
C6 C7 N1 C11 . . . . 180.0(7) ?
C8 C7 N1 Ir1 . . . . 175.6(6) ?
C6 C7 N1 Ir1 . . . . -5.7(9) ?
C17 C16 N2A C20 . . . . 2.3(11) ?
C17 C16 N2A Ir1 . . . . -176.5(5) ?
C19 C20 N2A C16 . . . . -1.2(10) ?
C21 C20 N2A C16 . . . . 177.1(6) ?
C19 C20 N2A Ir1 . . . . 177.8(5) ?
C21 C20 N2A Ir1 . . . . -4.0(8) ?
C24 C25 N2B C21 . . . . -2.3(11) ?
C24 C25 N2B Ir1 . . . . 178.1(6) ?
C22 C21 N2B C25 . . . . 0.9(10) ?
C20 C21 N2B C25 . . . . 178.6(6) ?
C22 C21 N2B Ir1 . . . . -179.5(5) ?
C20 C21 N2B Ir1 . . . . -1.8(8) ?
